data_1514636
loop_
_publ_author_name
'Mouri, Kazuhiro'
'Saito, Shohei'
'Hisaki, Ichiro'
'Yamaguchi, Shigehiro'

_publ_section_title
;
 Thermal 8\p electrocyclic reaction of heteroarene tetramers: new
 efficient access to \p-extended cyclooctatetraenes
;
_journal_issue 12
_journal_name_full 'Chemical Science'
_journal_page_first 4465
_journal_paper_doi 10.1039/c3sc52232f
_journal_volume 4
_journal_year 2013
_chemical_formula_moiety 'C36 H20 N4 S4'
_chemical_formula_sum 'C36 H20 N4 S4'
_chemical_formula_weight 636.80
_chemical_name_systematic
; 
 ? 
;
_space_group_IT_number 14
_symmetry_cell_setting monoclinic
_symmetry_Int_Tables_number 14
_symmetry_space_group_name_Hall '-P 2ybc'
_symmetry_space_group_name_H-M 'P 1 21/c 1'
_atom_sites_solution_hydrogens geom
_atom_sites_solution_primary direct
_atom_sites_solution_secondary difmap
_audit_creation_method SHELXL-97
_cell_angle_alpha 90.00
_cell_angle_beta 98.44
_cell_angle_gamma 90.00
_cell_formula_units_Z 4
_cell_length_a 13.21460(10)
_cell_length_b 8.72490(10)
_cell_length_c 26.3340(2)
_cell_measurement_temperature 123(2)
_cell_volume 3003.32(5)
_computing_cell_refinement HKL2000
_computing_data_collection HKL2000
_computing_data_reduction HKL2000
_computing_structure_refinement 'SHELXL-97 (Sheldrick, 1997)'
_computing_structure_solution 'SHELXS-97 (Sheldrick, 1990)'
_diffrn_ambient_temperature 123(2)
_diffrn_measured_fraction_theta_full 0.973
_diffrn_measured_fraction_theta_max 0.973
_diffrn_measurement_device_type 'CCD Q315'
_diffrn_measurement_method \w
_diffrn_radiation_monochromator 'Si (111) double crystal monochromator'
_diffrn_radiation_source 'fine-focus sealed tube'
_diffrn_radiation_type synchrotron
_diffrn_radiation_wavelength 0.80000
_diffrn_reflns_av_R_equivalents 0.042
_diffrn_reflns_av_sigmaI/netI 0.0218
_diffrn_reflns_limit_h_max 14
_diffrn_reflns_limit_h_min -14
_diffrn_reflns_limit_k_max 9
_diffrn_reflns_limit_k_min 0
_diffrn_reflns_limit_l_max 29
_diffrn_reflns_limit_l_min 0
_diffrn_reflns_number 18205
_diffrn_reflns_theta_full 26.50
_diffrn_reflns_theta_max 26.50
_diffrn_reflns_theta_min 2.66
_exptl_absorpt_coefficient_mu 0.480
_exptl_absorpt_correction_T_max 0.9827
_exptl_absorpt_correction_T_min 0.9332
_exptl_absorpt_correction_type none
_exptl_crystal_colour Yellow
_exptl_crystal_density_diffrn 1.408
_exptl_crystal_density_method 'not measured'
_exptl_crystal_description Needle
_exptl_crystal_F_000 1312
_exptl_crystal_size_max 0.20
_exptl_crystal_size_mid 0.05
_exptl_crystal_size_min 0.05
_refine_diff_density_max 2.170
_refine_diff_density_min -0.440
_refine_diff_density_rms 0.117
_refine_ls_extinction_method none
_refine_ls_goodness_of_fit_ref 1.089
_refine_ls_hydrogen_treatment constr
_refine_ls_matrix_type full
_refine_ls_number_parameters 397
_refine_ls_number_reflns 4257
_refine_ls_number_restraints 0
_refine_ls_restrained_S_all 1.089
_refine_ls_R_factor_all 0.0746
_refine_ls_R_factor_gt 0.0730
_refine_ls_shift/su_max 0.000
_refine_ls_shift/su_mean 0.000
_refine_ls_structure_factor_coef Fsqd
_refine_ls_weighting_details 'calc w=1/[\s^2^(Fo^2^)+(0.0729P)^2^+30.1207P] where P=(Fo^2^+2Fc^2^)/3'
_refine_ls_weighting_scheme calc
_refine_ls_wR_factor_gt 0.2169
_refine_ls_wR_factor_ref 0.2177
_reflns_number_gt 4087
_reflns_number_total 4257
_reflns_threshold_expression >2sigma(I)
_cod_data_source_file c3sc52232f.txt
_cod_data_source_block shelxl
_cod_original_cell_volume 3003.30(5)
_cod_original_sg_symbol_H-M 'P 21/c'
_cod_database_code 1514636

loop_
_symmetry_equiv_pos_as_xyz
'x, y, z'
'-x, y+1/2, -z+1/2'
'-x, -y, -z'
'x, -y-1/2, z-1/2'

loop_
_atom_site_label
_atom_site_type_symbol
_atom_site_fract_x
_atom_site_fract_y
_atom_site_fract_z
_atom_site_U_iso_or_equiv
_atom_site_adp_type
_atom_site_occupancy
_atom_site_symmetry_multiplicity
_atom_site_calc_flag
_atom_site_refinement_flags
S1 S 0.30249(11) 0.04879(17) 0.30735(5) 0.0200(4) Uani 1 1 d .
S2 S 0.62534(11) 0.10612(17) 0.18060(5) 0.0189(4) Uani 1 1 d .
S3 S 0.71939(11) 0.44345(17) 0.34144(5) 0.0212(4) Uani 1 1 d .
S4 S 0.42104(11) 0.34329(17) 0.15796(5) 0.0197(4) Uani 1 1 d .
N1 N 0.5675(4) 0.3927(5) 0.38961(18) 0.0212(11) Uani 1 1 d .
N34 N 0.2942(4) 0.3070(5) 0.22251(17) 0.0196(11) Uani 1 1 d .
N35 N 0.4435(4) 0.1184(5) 0.38128(17) 0.0190(11) Uani 1 1 d .
N36 N 0.7412(4) 0.1861(5) 0.26349(17) 0.0184(10) Uani 1 1 d .
C1 C 0.4651(4) 0.2571(6) 0.2158(2) 0.0170(12) Uani 1 1 d .
C2 C 0.6433(4) 0.2329(6) 0.2680(2) 0.0173(12) Uani 1 1 d .
C3 C 0.3880(4) 0.2495(6) 0.2449(2) 0.0161(12) Uani 1 1 d .
C4 C 0.3950(4) 0.1777(6) 0.2958(2) 0.0168(12) Uani 1 1 d .
C5 C 0.6273(4) 0.3147(7) 0.3149(2) 0.0172(12) Uani 1 1 d .
C6 C 0.4634(4) 0.2001(6) 0.3392(2) 0.0181(12) Uani 1 1 d .
C7 C 0.7428(4) 0.1160(7) 0.2193(2) 0.0202(13) Uani 1 1 d .
C8 C 0.3016(4) 0.3623(6) 0.1766(2) 0.0195(13) Uani 1 1 d .
C9 C 0.3629(4) 0.0316(7) 0.3703(2) 0.0201(13) Uani 1 1 d .
C10 C 0.5527(4) 0.3038(6) 0.3456(2) 0.0189(12) Uani 1 1 d .
C11 C 0.3258(5) -0.0787(7) 0.4054(2) 0.0234(14) Uani 1 1 d .
C12 C 0.2161(5) 0.4340(7) 0.1432(2) 0.0251(14) Uani 1 1 d .
C13 C 0.5703(4) 0.2023(6) 0.2267(2) 0.0174(12) Uani 1 1 d .
C14 C 0.2321(5) -0.1510(8) 0.3925(3) 0.0308(15) Uani 1 1 d .
H14 H 0.1902 -0.1265 0.3611 0.037 Uiso 1 1 calc R
C15 C 0.6211(5) 0.6214(8) 0.4683(2) 0.0341(16) Uani 1 1 d .
H15 H 0.5520 0.5879 0.4624 0.041 Uiso 1 1 calc R
C16 C 0.1183(5) 0.4193(8) 0.1559(3) 0.0351(16) Uani 1 1 d .
H16 H 0.1073 0.3642 0.1858 0.042 Uiso 1 1 calc R
C17 C 0.8247(5) -0.0670(8) 0.1656(3) 0.0340(16) Uani 1 1 d .
H17 H 0.7587 -0.0986 0.1498 0.041 Uiso 1 1 calc R
C18 C 1.0174(5) 0.0241(9) 0.2109(3) 0.0398(17) Uani 1 1 d .
H18 H 1.0836 0.0564 0.2262 0.048 Uiso 1 1 calc R
C19 C 0.6547(6) 0.7153(9) 0.5098(3) 0.045(2) Uani 1 1 d .
H19 H 0.6089 0.7465 0.5325 0.055 Uiso 1 1 calc R
C20 C 0.2322(6) 0.5192(9) 0.1004(2) 0.0418(19) Uani 1 1 d .
H20 H 0.2995 0.5331 0.0926 0.050 Uiso 1 1 calc R
C21 C 0.3875(5) -0.1149(9) 0.4513(3) 0.0368(17) Uani 1 1 d .
H21 H 0.4519 -0.0661 0.4605 0.044 Uiso 1 1 calc R
C22 C 0.7898(6) 0.6240(8) 0.4437(3) 0.0357(16) Uani 1 1 d .
H22 H 0.8362 0.5926 0.4214 0.043 Uiso 1 1 calc R
C23 C 0.9310(5) 0.0911(8) 0.2260(3) 0.0316(15) Uani 1 1 d .
H23 H 0.9383 0.1673 0.2520 0.038 Uiso 1 1 calc R
C24 C 1.0073(5) -0.0890(9) 0.1739(3) 0.0379(17) Uani 1 1 d .
H24 H 1.0665 -0.1355 0.1640 0.045 Uiso 1 1 calc R
C25 C 0.9114(5) -0.1344(9) 0.1513(3) 0.0407(18) Uani 1 1 d .
H25 H 0.9046 -0.2122 0.1258 0.049 Uiso 1 1 calc R
C26 C 0.1988(6) -0.2595(9) 0.4254(3) 0.0429(19) Uani 1 1 d .
H26 H 0.1343 -0.3082 0.4164 0.052 Uiso 1 1 calc R
C27 C 0.3539(6) -0.2230(10) 0.4836(3) 0.050(2) Uani 1 1 d .
H27 H 0.3957 -0.2480 0.5150 0.061 Uiso 1 1 calc R
C28 C 0.2598(6) -0.2954(10) 0.4706(3) 0.055(2) Uani 1 1 d .
H28 H 0.2377 -0.3696 0.4930 0.066 Uiso 1 1 calc R
C29 C 0.1491(7) 0.5838(11) 0.0692(3) 0.059(3) Uani 1 1 d .
H29 H 0.1593 0.6398 0.0394 0.071 Uiso 1 1 calc R
C30 C 0.7561(6) 0.7631(10) 0.5179(3) 0.052(2) Uani 1 1 d .
H30 H 0.7794 0.8276 0.5463 0.062 Uiso 1 1 calc R
C31 C 0.0366(6) 0.4867(11) 0.1243(3) 0.055(2) Uani 1 1 d .
H31 H -0.0308 0.4771 0.1325 0.066 Uiso 1 1 calc R
C32 C 0.8228(6) 0.7186(9) 0.4855(3) 0.047(2) Uani 1 1 d .
H32 H 0.8919 0.7523 0.4916 0.056 Uiso 1 1 calc R
C33 C 0.0526(7) 0.5665(11) 0.0816(3) 0.055(2) Uani 1 1 d .
H33 H -0.0040 0.6107 0.0601 0.067 Uiso 1 1 calc R
C37 C 0.8344(4) 0.0467(7) 0.2031(2) 0.0222(13) Uani 1 1 d .
C40 C 0.6888(5) 0.5761(7) 0.4350(2) 0.0269(14) Uani 1 1 d .
C41 C 0.6519(5) 0.4704(7) 0.3921(2) 0.0230(13) Uani 1 1 d .

loop_
_atom_site_aniso_label
_atom_site_aniso_U_11
_atom_site_aniso_U_22
_atom_site_aniso_U_33
_atom_site_aniso_U_23
_atom_site_aniso_U_13
_atom_site_aniso_U_12
S1 0.0243(8) 0.0199(8) 0.0166(8) 0.0001(6) 0.0053(6) -0.0023(6)
S2 0.0217(8) 0.0215(8) 0.0138(7) -0.0020(6) 0.0031(6) -0.0026(6)
S3 0.0252(8) 0.0205(8) 0.0164(8) -0.0017(6) -0.0017(6) -0.0028(6)
S4 0.0233(8) 0.0207(8) 0.0145(7) 0.0019(6) 0.0004(6) -0.0020(6)
N1 0.032(3) 0.013(2) 0.015(2) 0.001(2) -0.007(2) 0.004(2)
N34 0.030(3) 0.016(2) 0.012(2) -0.001(2) 0.000(2) 0.002(2)
N35 0.026(3) 0.017(3) 0.015(2) -0.001(2) 0.008(2) 0.000(2)
N36 0.025(3) 0.012(2) 0.018(2) 0.001(2) 0.0022(19) 0.000(2)
C1 0.021(3) 0.016(3) 0.013(3) 0.000(2) -0.001(2) -0.003(2)
C2 0.019(3) 0.015(3) 0.017(3) 0.003(2) 0.000(2) -0.003(2)
C3 0.019(3) 0.013(3) 0.015(3) -0.001(2) 0.000(2) -0.001(2)
C4 0.020(3) 0.015(3) 0.016(3) 0.000(2) 0.006(2) -0.001(2)
C5 0.020(3) 0.019(3) 0.012(3) 0.002(2) -0.002(2) -0.002(2)
C6 0.024(3) 0.017(3) 0.014(3) -0.002(2) 0.006(2) 0.004(2)
C7 0.023(3) 0.018(3) 0.020(3) 0.002(2) 0.003(2) 0.000(2)
C8 0.021(3) 0.015(3) 0.022(3) -0.004(2) 0.001(2) -0.002(2)
C9 0.027(3) 0.023(3) 0.011(3) 0.002(2) 0.007(2) 0.008(3)
C10 0.026(3) 0.015(3) 0.014(3) 0.001(2) -0.004(2) 0.005(2)
C11 0.038(4) 0.017(3) 0.019(3) 0.002(2) 0.016(3) 0.005(3)
C12 0.030(3) 0.024(3) 0.018(3) -0.006(3) -0.006(3) 0.007(3)
C13 0.024(3) 0.015(3) 0.014(3) 0.001(2) 0.004(2) -0.003(2)
C14 0.034(4) 0.030(4) 0.032(4) 0.004(3) 0.017(3) 0.005(3)
C15 0.039(4) 0.033(4) 0.026(4) -0.006(3) -0.008(3) 0.012(3)
C16 0.031(4) 0.040(4) 0.030(4) 0.000(3) -0.007(3) 0.006(3)
C17 0.031(4) 0.036(4) 0.035(4) -0.010(3) 0.007(3) 0.002(3)
C18 0.024(3) 0.052(5) 0.043(4) -0.002(4) 0.003(3) 0.001(3)
C19 0.062(5) 0.043(5) 0.028(4) -0.013(3) -0.005(3) 0.020(4)
C20 0.056(5) 0.049(5) 0.021(3) 0.010(3) 0.008(3) 0.027(4)
C21 0.038(4) 0.040(4) 0.035(4) 0.017(3) 0.014(3) 0.012(3)
C22 0.048(4) 0.029(4) 0.027(4) -0.002(3) -0.003(3) -0.006(3)
C23 0.026(3) 0.039(4) 0.030(4) -0.004(3) 0.002(3) 0.001(3)
C24 0.031(4) 0.043(4) 0.042(4) 0.001(4) 0.012(3) 0.008(3)
C25 0.037(4) 0.045(4) 0.042(4) -0.009(4) 0.013(3) 0.007(3)
C26 0.041(4) 0.036(4) 0.057(5) 0.009(4) 0.025(4) 0.001(3)
C27 0.049(5) 0.062(5) 0.043(4) 0.036(4) 0.015(4) 0.023(4)
C28 0.049(5) 0.052(5) 0.070(6) 0.036(5) 0.028(4) 0.014(4)
C29 0.069(6) 0.074(6) 0.034(4) 0.019(4) 0.005(4) 0.039(5)
C30 0.061(5) 0.044(5) 0.043(5) -0.023(4) -0.019(4) 0.008(4)
C31 0.036(4) 0.075(6) 0.050(5) 0.007(5) -0.009(4) 0.019(4)
C32 0.053(5) 0.040(4) 0.041(4) -0.011(4) -0.015(4) -0.007(4)
C33 0.056(5) 0.072(6) 0.032(4) 0.008(4) -0.014(4) 0.031(5)
C37 0.025(3) 0.025(3) 0.018(3) 0.006(2) 0.008(2) 0.002(3)
C40 0.044(4) 0.018(3) 0.016(3) -0.004(2) -0.007(3) 0.004(3)
C41 0.030(3) 0.025(3) 0.014(3) 0.003(2) 0.000(2) 0.005(3)

loop_
_atom_type_symbol
_atom_type_description
_atom_type_scat_dispersion_real
_atom_type_scat_dispersion_imag
_atom_type_scat_source
C C 0.0033 0.0016 'International Tables Vol C Tables 4.2.6.8 and 6.1.1.4'
H H 0.0000 0.0000 'International Tables Vol C Tables 4.2.6.8 and 6.1.1.4'
N N 0.0061 0.0033 'International Tables Vol C Tables 4.2.6.8 and 6.1.1.4'
S S 0.1246 0.1234 'International Tables Vol C Tables 4.2.6.8 and 6.1.1.4'

loop_
_geom_angle_atom_site_label_1
_geom_angle_atom_site_label_2
_geom_angle_atom_site_label_3
_geom_angle
C4 S1 C9 89.2(3)
C13 S2 C7 89.7(3)
C41 S3 C5 89.4(3)
C1 S4 C8 89.7(3)
C41 N1 C10 110.3(5)
C8 N34 C3 110.0(5)
C9 N35 C6 111.6(5)
C7 N36 C2 110.5(5)
C3 C1 C13 130.1(5)
C3 C1 S4 109.6(4)
C13 C1 S4 120.4(4)
C13 C2 N36 115.8(5)
C13 C2 C5 126.2(5)
N36 C2 C5 118.0(5)
C1 C3 N34 116.0(5)
C1 C3 C4 125.4(5)
N34 C3 C4 118.4(5)
C6 C4 C3 130.5(5)
C6 C4 S1 110.3(4)
C3 C4 S1 119.2(4)
C10 C5 C2 132.0(5)
C10 C5 S3 109.4(4)
C2 C5 S3 118.5(4)
C4 C6 N35 114.8(5)
C4 C6 C10 127.1(5)
N35 C6 C10 118.0(5)
N36 C7 C37 124.6(5)
N36 C7 S2 114.5(4)
C37 C7 S2 120.9(4)
N34 C8 C12 123.5(5)
N34 C8 S4 114.8(4)
C12 C8 S4 121.7(5)
N35 C9 C11 125.4(5)
N35 C9 S1 114.1(4)
C11 C9 S1 120.5(5)
C5 C10 N1 115.6(5)
C5 C10 C6 127.5(5)
N1 C10 C6 116.7(5)
C14 C11 C21 119.8(6)
C14 C11 C9 121.0(6)
C21 C11 C9 119.2(6)
C20 C12 C16 120.2(6)
C20 C12 C8 121.2(6)
C16 C12 C8 118.6(6)
C2 C13 C1 129.2(5)
C2 C13 S2 109.4(4)
C1 C13 S2 120.7(4)
C11 C14 C26 120.6(7)
C11 C14 H14 119.7
C26 C14 H14 119.7
C19 C15 C40 120.1(7)
C19 C15 H15 119.9
C40 C15 H15 119.9
C12 C16 C31 118.9(7)
C12 C16 H16 120.5
C31 C16 H16 120.5
C37 C17 C25 120.0(6)
C37 C17 H17 120.0
C25 C17 H17 120.0
C24 C18 C23 120.2(6)
C24 C18 H18 119.9
C23 C18 H18 119.9
C15 C19 C30 119.2(7)
C15 C19 H19 120.4
C30 C19 H19 120.4
C12 C20 C29 119.6(7)
C12 C20 H20 120.2
C29 C20 H20 120.2
C27 C21 C11 119.2(7)
C27 C21 H21 120.4
C11 C21 H21 120.4
C40 C22 C32 119.4(7)
C40 C22 H22 120.3
C32 C22 H22 120.3
C37 C23 C18 120.1(6)
C37 C23 H23 120.0
C18 C23 H23 120.0
C18 C24 C25 119.9(6)
C18 C24 H24 120.0
C25 C24 H24 120.0
C24 C25 C17 120.3(7)
C24 C25 H25 119.9
C17 C25 H25 119.9
C28 C26 C14 119.6(7)
C28 C26 H26 120.2
C14 C26 H26 120.2
C21 C27 C28 120.9(7)
C21 C27 H27 119.5
C28 C27 H27 119.5
C26 C28 C27 119.9(7)
C26 C28 H28 120.0
C27 C28 H28 120.0
C33 C29 C20 119.8(8)
C33 C29 H29 120.1
C20 C29 H29 120.1
C32 C30 C19 120.9(7)
C32 C30 H30 119.5
C19 C30 H30 119.5
C33 C31 C16 120.5(8)
C33 C31 H31 119.7
C16 C31 H31 119.7
C30 C32 C22 120.3(7)
C30 C32 H32 119.9
C22 C32 H32 119.9
C31 C33 C29 120.9(7)
C31 C33 H33 119.5
C29 C33 H33 119.5
C23 C37 C17 119.4(6)
C23 C37 C7 120.3(6)
C17 C37 C7 120.3(6)
C22 C40 C15 120.0(6)
C22 C40 C41 120.9(6)
C15 C40 C41 119.0(6)
N1 C41 C40 123.0(5)
N1 C41 S3 115.3(4)
C40 C41 S3 121.6(5)

loop_
_geom_bond_atom_site_label_1
_geom_bond_atom_site_label_2
_geom_bond_distance
S1 C4 1.721(6)
S1 C9 1.738(6)
S2 C13 1.722(6)
S2 C7 1.729(6)
S3 C41 1.725(6)
S3 C5 1.727(5)
S4 C1 1.722(5)
S4 C8 1.729(6)
N1 C41 1.300(8)
N1 C10 1.385(7)
N34 C8 1.318(8)
N34 C3 1.385(7)
N35 C9 1.304(8)
N35 C6 1.375(7)
N36 C7 1.317(7)
N36 C2 1.378(7)
C1 C3 1.364(8)
C1 C13 1.458(8)
C2 C13 1.371(8)
C2 C5 1.468(8)
C3 C4 1.470(8)
C4 C6 1.362(8)
C5 C10 1.367(8)
C6 C10 1.477(8)
C7 C37 1.472(8)
C8 C12 1.466(8)
C9 C11 1.467(8)
C11 C14 1.387(9)
C11 C21 1.393(9)
C12 C20 1.392(10)
C12 C16 1.388(10)
C14 C26 1.397(10)
C14 H14 0.9500
C15 C19 1.386(10)
C15 C40 1.397(9)
C15 H15 0.9500
C16 C31 1.394(10)
C16 H16 0.9500
C17 C37 1.393(9)
C17 C25 1.389(10)
C17 H17 0.9500
C18 C24 1.379(10)
C18 C23 1.392(10)
C18 H18 0.9500
C19 C30 1.390(12)
C19 H19 0.9500
C20 C29 1.391(10)
C20 H20 0.9500
C21 C27 1.385(10)
C21 H21 0.9500
C22 C40 1.386(10)
C22 C32 1.394(10)
C22 H22 0.9500
C23 C37 1.384(9)
C23 H23 0.9500
C24 C25 1.377(10)
C24 H24 0.9500
C25 H25 0.9500
C26 C28 1.373(12)
C26 H26 0.9500
C27 C28 1.393(12)
C27 H27 0.9500
C28 H28 0.9500
C29 C33 1.371(13)
C29 H29 0.9500
C30 C32 1.369(12)
C30 H30 0.9500
C31 C33 1.365(12)
C31 H31 0.9500
C32 H32 0.9500
C33 H33 0.9500
C40 C41 1.485(8)

loop_
_geom_torsion_atom_site_label_1
_geom_torsion_atom_site_label_2
_geom_torsion_atom_site_label_3
_geom_torsion_atom_site_label_4
_geom_torsion
C8 S4 C1 C3 -0.4(4)
C8 S4 C1 C13 178.3(5)
C7 N36 C2 C13 -1.6(7)
C7 N36 C2 C5 -179.5(5)
C13 C1 C3 N34 -177.2(5)
S4 C1 C3 N34 1.3(6)
C13 C1 C3 C4 -1.3(10)
S4 C1 C3 C4 177.2(4)
C8 N34 C3 C1 -1.8(7)
C8 N34 C3 C4 -178.0(5)
C1 C3 C4 C6 53.3(9)
N34 C3 C4 C6 -130.8(6)
C1 C3 C4 S1 -130.0(5)
N34 C3 C4 S1 45.9(7)
C9 S1 C4 C6 -0.5(4)
C9 S1 C4 C3 -177.9(5)
C13 C2 C5 C10 44.9(10)
N36 C2 C5 C10 -137.5(6)
C13 C2 C5 S3 -139.5(5)
N36 C2 C5 S3 38.1(7)
C41 S3 C5 C10 0.9(4)
C41 S3 C5 C2 -175.7(5)
C3 C4 C6 N35 176.4(5)
S1 C4 C6 N35 -0.5(6)
C3 C4 C6 C10 -1.8(10)
S1 C4 C6 C10 -178.7(5)
C9 N35 C6 C4 1.7(7)
C9 N35 C6 C10 -179.9(5)
C2 N36 C7 C37 -177.7(5)
C2 N36 C7 S2 0.9(6)
C13 S2 C7 N36 -0.1(5)
C13 S2 C7 C37 178.6(5)
C3 N34 C8 C12 -178.9(5)
C3 N34 C8 S4 1.5(6)
C1 S4 C8 N34 -0.7(5)
C1 S4 C8 C12 179.7(5)
C6 N35 C9 C11 174.9(5)
C6 N35 C9 S1 -2.1(6)
C4 S1 C9 N35 1.5(5)
C4 S1 C9 C11 -175.6(5)
C2 C5 C10 N1 175.0(5)
S3 C5 C10 N1 -0.9(6)
C2 C5 C10 C6 0.2(10)
S3 C5 C10 C6 -175.7(5)
C41 N1 C10 C5 0.4(7)
C41 N1 C10 C6 175.7(5)
C4 C6 C10 C5 -50.0(9)
N35 C6 C10 C5 131.8(6)
C4 C6 C10 N1 135.2(6)
N35 C6 C10 N1 -43.0(7)
N35 C9 C11 C14 171.4(6)
S1 C9 C11 C14 -11.8(8)
N35 C9 C11 C21 -10.9(9)
S1 C9 C11 C21 165.9(5)
N34 C8 C12 C20 166.1(6)
S4 C8 C12 C20 -14.3(8)
N34 C8 C12 C16 -11.9(9)
S4 C8 C12 C16 167.7(5)
N36 C2 C13 C1 -169.2(5)
C5 C2 C13 C1 8.5(10)
N36 C2 C13 S2 1.5(6)
C5 C2 C13 S2 179.2(5)
C3 C1 C13 C2 -54.4(10)
S4 C1 C13 C2 127.2(6)
C3 C1 C13 S2 135.8(6)
S4 C1 C13 S2 -42.6(6)
C7 S2 C13 C2 -0.8(4)
C7 S2 C13 C1 170.8(5)
C21 C11 C14 C26 0.2(9)
C9 C11 C14 C26 177.9(6)
C20 C12 C16 C31 2.2(11)
C8 C12 C16 C31 -179.8(7)
C40 C15 C19 C30 -0.1(11)
C16 C12 C20 C29 -2.9(11)
C8 C12 C20 C29 179.2(7)
C14 C11 C21 C27 -0.1(10)
C9 C11 C21 C27 -177.8(6)
C24 C18 C23 C37 -1.4(11)
C23 C18 C24 C25 0.9(11)
C18 C24 C25 C17 -0.1(12)
C37 C17 C25 C24 -0.2(11)
C11 C14 C26 C28 -0.4(11)
C11 C21 C27 C28 0.1(12)
C14 C26 C28 C27 0.4(12)
C21 C27 C28 C26 -0.2(13)
C12 C20 C29 C33 1.7(13)
C15 C19 C30 C32 -0.1(12)
C12 C16 C31 C33 -0.3(13)
C19 C30 C32 C22 0.0(13)
C40 C22 C32 C30 0.4(11)
C16 C31 C33 C29 -0.8(14)
C20 C29 C33 C31 0.1(15)
C18 C23 C37 C17 1.1(10)
C18 C23 C37 C7 179.3(6)
C25 C17 C37 C23 -0.3(10)
C25 C17 C37 C7 -178.5(6)
N36 C7 C37 C23 -20.1(9)
S2 C7 C37 C23 161.3(5)
N36 C7 C37 C17 158.0(6)
S2 C7 C37 C17 -20.5(8)
C32 C22 C40 C15 -0.6(10)
C32 C22 C40 C41 -177.6(6)
C19 C15 C40 C22 0.5(10)
C19 C15 C40 C41 177.5(6)
C10 N1 C41 C40 -179.9(5)
C10 N1 C41 S3 0.4(6)
C22 C40 C41 N1 162.3(6)
C15 C40 C41 N1 -14.7(9)
C22 C40 C41 S3 -18.0(8)
C15 C40 C41 S3 165.0(5)
C5 S3 C41 N1 -0.8(5)
C5 S3 C41 C40 179.5(5)
